data_7239039
loop_
_publ_author_name
'Samanta, Suvendu'
'Das, Sudipto'
'Samanta, Partha Kumar'
'Dutta, Supriya'
'Biswas, Papu'

_publ_section_title
;
 A mononuclear copper(ii) complex immobilized in mesoporous silica: an
 efficient heterogeneous catalyst for the aerobic oxidation of benzylic
 alcohols
;
_journal_issue 42
_journal_name_full 'RSC Advances'
_journal_page_first 19455
_journal_paper_doi 10.1039/c3ra41417e
_journal_volume 3
_journal_year 2013
_chemical_formula_sum 'C48 H48 Cu N6 O8'
_chemical_formula_weight 900.46
_space_group_IT_number 4
_space_group_name_Hall 'P 2yb'
_space_group_name_H-M_alt 'P 1 21 1'
_symmetry_cell_setting monoclinic
_symmetry_space_group_name_H-M 'P 1 21 1'
_atom_sites_solution_hydrogens geom
_atom_sites_solution_primary direct
_atom_sites_solution_secondary difmap
_audit_creation_method SHELXL-97
_cell_angle_alpha 90.00
_cell_angle_beta 105.438(9)
_cell_angle_gamma 90.00
_cell_formula_units_Z 2
_cell_length_a 9.950(4)
_cell_length_b 13.482(5)
_cell_length_c 17.253(6)
_cell_measurement_reflns_used 9858
_cell_measurement_temperature 150(2)
_cell_measurement_theta_max 27.29
_cell_measurement_theta_min 2.45
_cell_volume 2230.9(14)
_computing_cell_refinement 'Bruker SMART'
_computing_data_collection 'Bruker SMART'
_computing_data_reduction 'Bruker SAINT'
_computing_molecular_graphics 'Bruker SHELXTL'
_computing_publication_material 'Bruker SHELXTL'
_computing_structure_refinement 'SHELXL-97 (Sheldrick, 1997)'
_computing_structure_solution 'SHELXS-97 (Sheldrick, 1990)'
_diffrn_ambient_temperature 150(2)
_diffrn_measured_fraction_theta_full 0.984
_diffrn_measured_fraction_theta_max 0.984
_diffrn_measurement_device_type 'CCD area detector'
_diffrn_measurement_method 'phi and omega scans'
_diffrn_radiation_monochromator graphite
_diffrn_radiation_source 'fine-focus sealed tube'
_diffrn_radiation_type MoK\a
_diffrn_radiation_wavelength 0.71073
_diffrn_reflns_theta_full 27.55
_diffrn_standards_decay_% 2sigma(I)
_exptl_absorpt_coefficient_mu 0.550
_exptl_absorpt_correction_T_max 0.9220
_exptl_absorpt_correction_T_min 0.8265
_exptl_absorpt_correction_type multi-scan
_exptl_absorpt_process_details 'SADABS (Sheldrick, 1997)'
_exptl_crystal_colour brown
_exptl_crystal_density_diffrn 1.340
_exptl_crystal_density_method 'not measured'
_exptl_crystal_description rectangular
_exptl_crystal_F_000 942
_exptl_crystal_size_max 0.36
_exptl_crystal_size_mid 0.28
_exptl_crystal_size_min 0.15
_refine_diff_density_max 0.438
_refine_diff_density_min -0.436
_refine_diff_density_rms 0.046
_refine_ls_abs_structure_details 'Flack H D (1983), Acta Cryst. A39, 876-881'
_refine_ls_abs_structure_Flack 0.00
_refine_ls_extinction_method none
_refine_ls_goodness_of_fit_ref 1.027
_refine_ls_hydrogen_treatment constr
_refine_ls_matrix_type full
_refine_ls_number_parameters 574
_refine_ls_number_reflns 9046
_refine_ls_number_restraints 1
_refine_ls_restrained_S_all 1.027
_refine_ls_R_factor_all 0.0344
_refine_ls_R_factor_gt 0.0303
_refine_ls_shift/su_max 0.001
_refine_ls_shift/su_mean 0.000
_refine_ls_structure_factor_coef Fsqd
_refine_ls_weighting_details 'calc w=1/[\s^2^(Fo^2^)+(0.0372P)^2^+0.6862P] where P=(Fo^2^+2Fc^2^)/3'
_refine_ls_weighting_scheme calc
_refine_ls_wR_factor_gt 0.0742
_refine_ls_wR_factor_ref 0.0770
_cod_data_source_file c3ra41417e.txt
_cod_data_source_block 1
_cod_depositor_comments
;
The following automatic conversions were performed:

data item '_symmetry_cell_setting' value 'Monoclinic' was changed to
'monoclinic' in accordance with the
/home/saulius/struct/COD-crude-data/automatic-downloads/DataCite-retrospective/RSC/depositions/lib/dictionaries/cif_core.dic
dictionary named 'cif_core.dic' version 2.4.2 last updated on
2011-04-26.

Automatic conversion script
Id: cif_fix_values 6909 2019-04-08 15:41:33Z antanas 
;
_cod_original_sg_symbol_H-M P21
_cod_database_code 7239039

loop_
_symmetry_equiv_pos_as_xyz
'x, y, z'
'-x, y+1/2, -z'

loop_
_atom_site_label
_atom_site_type_symbol
_atom_site_fract_x
_atom_site_fract_y
_atom_site_fract_z
_atom_site_U_iso_or_equiv
_atom_site_adp_type
_atom_site_occupancy
_atom_site_symmetry_multiplicity
_atom_site_calc_flag
_atom_site_refinement_flags
Cu1 Cu 0.76801(2) 0.89115(3) 0.749990(13) 0.02022(6) Uani 1 1 d .
O1 O 0.92487(12) 0.88595(17) 0.70651(7) 0.0245(3) Uani 1 1 d .
O2 O 0.89075(13) 0.88107(16) 0.86448(8) 0.0252(3) Uani 1 1 d .
O3 O 1.17447(14) 0.77383(13) 0.56727(9) 0.0264(3) Uani 1 1 d .
O4 O 0.61278(12) 0.89518(17) 0.79507(7) 0.0240(3) Uani 1 1 d .
O5 O 0.64317(13) 0.90414(15) 0.63573(8) 0.0251(4) Uani 1 1 d .
O6 O 0.36559(14) 1.00030(13) 0.93777(9) 0.0273(4) Uani 1 1 d .
O7 O 0.7989(2) 1.06465(15) 0.76690(11) 0.0388(4) Uani 1 1 d .
O8 O 0.7304(2) 0.72057(16) 0.73044(11) 0.0400(4) Uani 1 1 d .
N1 N 1.10192(17) 0.93223(15) 0.94059(10) 0.0228(4) Uani 1 1 d .
H1 H 1.1894 0.9333 0.9432 0.027 Uiso 1 1 d R
N2 N 0.98271(17) 0.86440(14) 0.56894(10) 0.0238(4) Uani 1 1 d .
H2 H 0.9257 0.8778 0.5972 0.029 Uiso 1 1 d R
N3 N 0.43163(17) 0.85078(15) 0.56041(10) 0.0246(4) Uani 1 1 d .
H3A H 0.3447 0.8473 0.5589 0.030 Uiso 1 1 d R
N4 N 0.55629(17) 0.90931(15) 0.93341(9) 0.0247(4) Uani 1 1 d .
H4 H 0.6113 0.8955 0.9040 0.030 Uiso 1 1 d R
N5 N 0.8090(3) 1.1913(2) 0.85419(14) 0.0460(6) Uani 1 1 d .
N6 N 0.6963(3) 0.5981(2) 0.63810(14) 0.0486(6) Uani 1 1 d .
C1 C 1.4279(2) 0.6771(2) 0.85059(14) 0.0314(5) Uani 1 1 d .
H1A H 1.4486 0.6803 0.9093 0.047 Uiso 1 1 calc R
H1B H 1.5057 0.7054 0.8332 0.047 Uiso 1 1 calc R
H1C H 1.4144 0.6077 0.8332 0.047 Uiso 1 1 calc R
C2 C 1.2965(2) 0.73525(18) 0.81360(13) 0.0220(5) Uani 1 1 d .
C3 C 1.2201(2) 0.78239(17) 0.85954(12) 0.0218(4) Uani 1 1 d .
H3 H 1.2533 0.7798 0.9165 0.026 Uiso 1 1 calc R
C4 C 1.0964(2) 0.83342(17) 0.82520(12) 0.0199(4) Uani 1 1 d .
C5 C 1.04184(19) 0.83917(17) 0.74059(12) 0.0202(4) Uani 1 1 d .
C6 C 1.1252(2) 0.79618(17) 0.69355(12) 0.0195(4) Uani 1 1 d .
C7 C 1.2481(2) 0.74699(17) 0.73086(15) 0.0216(4) Uani 1 1 d .
H7 H 1.3020 0.7200 0.6980 0.026 Uiso 1 1 calc R
C8 C 1.01998(18) 0.8834(2) 0.87758(10) 0.0205(4) Uani 1 1 d .
C9 C 1.0620(2) 0.98275(18) 1.00321(12) 0.0237(4) Uani 1 1 d .
C10 C 1.1514(3) 1.0565(2) 1.04343(15) 0.0325(6) Uani 1 1 d .
H10 H 1.2323 1.0732 1.0269 0.039 Uiso 1 1 calc R
C11 C 1.1224(3) 1.1055(2) 1.10761(15) 0.0383(6) Uani 1 1 d .
H11 H 1.1827 1.1565 1.1347 0.046 Uiso 1 1 calc R
C12 C 1.0053(3) 1.0801(2) 1.13241(15) 0.0358(6) Uani 1 1 d .
H12 H 0.9864 1.1129 1.1771 0.043 Uiso 1 1 calc R
C13 C 0.9170(2) 1.0076(2) 1.09249(15) 0.0382(6) Uani 1 1 d .
H13 H 0.8366 0.9907 1.1095 0.046 Uiso 1 1 calc R
C14 C 0.9442(2) 0.9585(2) 1.02713(14) 0.0342(6) Uani 1 1 d .
H14 H 0.8822 0.9089 0.9993 0.041 Uiso 1 1 calc R
C15 C 1.0950(2) 0.80940(17) 0.60438(12) 0.0213(4) Uani 1 1 d .
C16 C 0.94902(19) 0.9028(2) 0.48973(11) 0.0247(5) Uani 1 1 d .
C17 C 0.8680(2) 0.98784(19) 0.47512(13) 0.0305(5) Uani 1 1 d .
H17 H 0.8376 1.0173 0.5176 0.037 Uiso 1 1 calc R
C18 C 0.8308(3) 1.0304(2) 0.39944(15) 0.0428(6) Uani 1 1 d .
H18 H 0.7759 1.0891 0.3902 0.051 Uiso 1 1 calc R
C19 C 0.8737(3) 0.9874(3) 0.33736(15) 0.0488(8) Uani 1 1 d .
H19 H 0.8487 1.0165 0.2853 0.059 Uiso 1 1 calc R
C20 C 0.9527(3) 0.9022(3) 0.35117(13) 0.0420(6) Uani 1 1 d .
H20 H 0.9813 0.8727 0.3082 0.050 Uiso 1 1 calc R
C21 C 0.9915(2) 0.8584(2) 0.42725(13) 0.0320(6) Uani 1 1 d .
H21 H 1.0458 0.7994 0.4362 0.038 Uiso 1 1 calc R
C22 C 0.1047(2) 1.09743(19) 0.65634(14) 0.0288(5) Uani 1 1 d .
H22A H 0.0785 1.0902 0.5977 0.043 Uiso 1 1 calc R
H22B H 0.1204 1.1677 0.6705 0.043 Uiso 1 1 calc R
H22C H 0.0294 1.0719 0.6777 0.043 Uiso 1 1 calc R
C23 C 0.2357(2) 1.03994(17) 0.69185(13) 0.0226(5) Uani 1 1 d .
C24 C 0.3123(2) 0.99506(17) 0.64472(12) 0.0220(4) Uani 1 1 d .
H24 H 0.2777 0.9981 0.5879 0.026 Uiso 1 1 calc R
C25 C 0.4372(2) 0.94606(17) 0.67754(12) 0.0213(4) Uani 1 1 d .
C26 C 0.4939(2) 0.93916(17) 0.76223(12) 0.0202(4) Uani 1 1 d .
C27 C 0.4109(2) 0.97941(17) 0.81022(12) 0.0207(4) Uani 1 1 d .
C28 C 0.2870(2) 1.02866(17) 0.77461(14) 0.0215(4) Uani 1 1 d .
H28 H 0.2350 1.0559 0.8084 0.026 Uiso 1 1 calc R
C29 C 0.51389(17) 0.8990(2) 0.62397(11) 0.0201(4) Uani 1 1 d .
C30 C 0.4704(2) 0.80493(18) 0.49521(12) 0.0234(4) Uani 1 1 d .
C31 C 0.5825(2) 0.8369(2) 0.46802(13) 0.0318(5) Uani 1 1 d .
H31 H 0.6417 0.8882 0.4955 0.038 Uiso 1 1 calc R
C32 C 0.6073(2) 0.7931(2) 0.40032(14) 0.0366(6) Uani 1 1 d .
H32 H 0.6838 0.8150 0.3815 0.044 Uiso 1 1 calc R
C33 C 0.5225(2) 0.7183(2) 0.35998(14) 0.0361(6) Uani 1 1 d .
H33 H 0.5400 0.6891 0.3135 0.043 Uiso 1 1 calc R
C34 C 0.4112(3) 0.6862(2) 0.38774(15) 0.0379(6) Uani 1 1 d .
H34 H 0.3525 0.6345 0.3603 0.046 Uiso 1 1 calc R
C35 C 0.3852(2) 0.7292(2) 0.45554(14) 0.0313(5) Uani 1 1 d .
H35 H 0.3093 0.7068 0.4746 0.038 Uiso 1 1 calc R
C36 C 0.4430(2) 0.96547(17) 0.89901(12) 0.0219(4) Uani 1 1 d .
C37 C 0.5933(2) 0.87063(18) 1.01209(12) 0.0248(5) Uani 1 1 d .
C38 C 0.5466(2) 0.9089(2) 1.07548(13) 0.0320(6) Uani 1 1 d .
H38 H 0.4854 0.9643 1.0672 0.038 Uiso 1 1 calc R
C39 C 0.5910(3) 0.8650(2) 1.15092(14) 0.0428(7) Uani 1 1 d .
H39 H 0.5581 0.8902 1.1939 0.051 Uiso 1 1 calc R
C40 C 0.6812(3) 0.7860(2) 1.16459(16) 0.0476(7) Uani 1 1 d .
H40 H 0.7111 0.7574 1.2167 0.057 Uiso 1 1 calc R
C41 C 0.7286(3) 0.7481(2) 1.10164(15) 0.0424(6) Uani 1 1 d .
H41 H 0.7913 0.6936 1.1107 0.051 Uiso 1 1 calc R
C42 C 0.6844(2) 0.78998(19) 1.02579(14) 0.0318(5) Uani 1 1 d .
H42 H 0.7163 0.7636 0.9828 0.038 Uiso 1 1 calc R
C43 C 0.7928(5) 1.2238(3) 0.9313(2) 0.0789(13) Uani 1 1 d .
H43A H 0.7677 1.1670 0.9600 0.118 Uiso 1 1 calc R
H43B H 0.7190 1.2739 0.9228 0.118 Uiso 1 1 calc R
H43C H 0.8807 1.2525 0.9631 0.118 Uiso 1 1 calc R
C44 C 0.8534(5) 1.2642(3) 0.8045(2) 0.0712(11) Uani 1 1 d .
H44A H 0.9428 1.2927 0.8343 0.107 Uiso 1 1 calc R
H44B H 0.7833 1.3168 0.7901 0.107 Uiso 1 1 calc R
H44C H 0.8642 1.2322 0.7555 0.107 Uiso 1 1 calc R
C45 C 0.7855(3) 1.0983(2) 0.82979(15) 0.0377(6) Uani 1 1 d .
H45 H 0.7554 1.0538 0.8645 0.045 Uiso 1 1 calc R
C46 C 0.7415(3) 0.6855(2) 0.66697(15) 0.0391(6) Uani 1 1 d .
H46 H 0.7868 0.7251 0.6360 0.047 Uiso 1 1 calc R
C47 C 0.7107(4) 0.5646(3) 0.5601(2) 0.0647(10) Uani 1 1 d .
H47A H 0.6181 0.5539 0.5235 0.097 Uiso 1 1 calc R
H47B H 0.7635 0.5024 0.5670 0.097 Uiso 1 1 calc R
H47C H 0.7603 0.6152 0.5376 0.097 Uiso 1 1 calc R
C48 C 0.6259(7) 0.5335(4) 0.6810(3) 0.121(2) Uani 1 1 d .
H48A H 0.6392 0.5581 0.7360 0.181 Uiso 1 1 calc R
H48B H 0.6644 0.4664 0.6827 0.181 Uiso 1 1 calc R
H48C H 0.5261 0.5320 0.6535 0.181 Uiso 1 1 calc R

loop_
_atom_site_aniso_label
_atom_site_aniso_U_11
_atom_site_aniso_U_22
_atom_site_aniso_U_33
_atom_site_aniso_U_23
_atom_site_aniso_U_13
_atom_site_aniso_U_12
Cu1 0.02010(10) 0.02713(13) 0.01502(9) -0.00023(10) 0.00746(7) 0.00253(12)
O1 0.0214(6) 0.0354(9) 0.0184(6) 0.0036(9) 0.0082(4) 0.0042(8)
O2 0.0211(6) 0.0362(10) 0.0196(6) -0.0029(8) 0.0077(4) 0.0014(8)
O3 0.0252(7) 0.0346(10) 0.0220(7) -0.0062(7) 0.0108(5) -0.0007(6)
O4 0.0218(6) 0.0343(9) 0.0181(6) 0.0037(9) 0.0090(4) 0.0050(8)
O5 0.0243(6) 0.0342(11) 0.0183(6) -0.0022(7) 0.0084(5) 0.0017(7)
O6 0.0248(7) 0.0377(11) 0.0219(7) -0.0049(7) 0.0105(6) 0.0017(6)
O7 0.0573(11) 0.0338(12) 0.0266(8) -0.0039(8) 0.0135(8) 0.0017(9)
O8 0.0658(12) 0.0332(12) 0.0229(8) -0.0037(8) 0.0151(8) -0.0010(9)
N1 0.0204(8) 0.0290(10) 0.0214(8) -0.0052(7) 0.0093(6) -0.0012(7)
N2 0.0235(8) 0.0325(14) 0.0180(8) -0.0001(7) 0.0100(6) 0.0023(7)
N3 0.0226(8) 0.0335(11) 0.0202(8) -0.0038(8) 0.0097(6) -0.0004(7)
N4 0.0273(8) 0.0316(14) 0.0177(8) 0.0010(8) 0.0100(6) 0.0017(7)
N5 0.0732(16) 0.0305(15) 0.0331(12) -0.0060(11) 0.0119(11) 0.0020(12)
N6 0.0703(16) 0.0406(16) 0.0325(12) -0.0098(11) 0.0093(11) 0.0003(12)
C1 0.0296(11) 0.0330(15) 0.0295(12) -0.0001(10) 0.0044(9) 0.0097(10)
C2 0.0217(9) 0.0226(13) 0.0217(11) -0.0010(9) 0.0055(8) -0.0008(8)
C3 0.0261(10) 0.0194(12) 0.0200(10) 0.0001(9) 0.0062(7) -0.0018(8)
C4 0.0230(9) 0.0213(12) 0.0170(9) -0.0002(8) 0.0079(7) -0.0017(8)
C5 0.0210(9) 0.0210(12) 0.0196(9) 0.0008(9) 0.0073(7) -0.0016(8)
C6 0.0219(9) 0.0201(12) 0.0171(9) -0.0035(8) 0.0064(7) -0.0030(8)
C7 0.0239(9) 0.0181(13) 0.0253(10) -0.0055(10) 0.0108(8) -0.0019(8)
C8 0.0260(8) 0.0213(12) 0.0156(8) 0.0029(10) 0.0079(6) 0.0034(10)
C9 0.0254(10) 0.0283(13) 0.0175(9) -0.0018(9) 0.0058(7) 0.0036(8)
C10 0.0366(12) 0.0341(15) 0.0305(12) -0.0076(11) 0.0151(10) -0.0062(10)
C11 0.0461(14) 0.0389(17) 0.0312(13) -0.0124(12) 0.0126(10) -0.0059(12)
C12 0.0423(13) 0.0417(17) 0.0256(12) -0.0066(11) 0.0130(9) 0.0104(11)
C13 0.0320(11) 0.0560(19) 0.0318(12) -0.0080(12) 0.0172(9) 0.0013(11)
C14 0.0304(11) 0.0471(17) 0.0277(12) -0.0110(11) 0.0126(9) -0.0063(10)
C15 0.0211(9) 0.0238(12) 0.0199(10) -0.0032(8) 0.0073(7) -0.0053(8)
C16 0.0268(9) 0.0278(14) 0.0201(9) -0.0004(10) 0.0072(6) -0.0062(10)
C17 0.0414(12) 0.0268(14) 0.0225(11) -0.0016(10) 0.0069(9) -0.0033(10)
C18 0.0639(17) 0.0298(16) 0.0304(13) 0.0055(11) 0.0051(11) -0.0003(12)
C19 0.0677(18) 0.054(2) 0.0217(12) 0.0104(13) 0.0071(11) -0.0116(15)
C20 0.0511(13) 0.0562(19) 0.0213(10) -0.0007(13) 0.0144(8) -0.0060(15)
C21 0.0338(11) 0.0425(17) 0.0210(10) -0.0019(9) 0.0094(8) -0.0008(9)
C22 0.0294(11) 0.0273(14) 0.0287(12) -0.0014(10) 0.0061(8) 0.0055(9)
C23 0.0244(10) 0.0171(12) 0.0267(11) -0.0003(9) 0.0076(8) -0.0007(8)
C24 0.0265(10) 0.0226(13) 0.0182(10) -0.0002(9) 0.0082(7) -0.0036(8)
C25 0.0231(9) 0.0216(12) 0.0215(10) -0.0003(9) 0.0101(7) -0.0021(8)
C26 0.0211(9) 0.0214(11) 0.0196(9) -0.0012(9) 0.0081(7) -0.0031(8)
C27 0.0220(9) 0.0214(12) 0.0197(10) -0.0018(9) 0.0070(7) -0.0032(8)
C28 0.0236(10) 0.0216(13) 0.0221(10) -0.0041(10) 0.0113(8) -0.0021(8)
C29 0.0219(8) 0.0206(12) 0.0192(8) 0.0033(11) 0.0081(6) 0.0036(10)
C30 0.0245(10) 0.0288(13) 0.0175(10) -0.0009(9) 0.0066(7) 0.0070(8)
C31 0.0319(11) 0.0420(16) 0.0236(11) -0.0057(10) 0.0109(8) -0.0033(10)
C32 0.0345(12) 0.0518(18) 0.0276(12) -0.0047(11) 0.0157(9) 0.0039(11)
C33 0.0389(12) 0.0462(17) 0.0249(11) -0.0072(11) 0.0113(9) 0.0138(11)
C34 0.0406(13) 0.0395(17) 0.0323(13) -0.0149(12) 0.0073(10) 0.0014(11)
C35 0.0287(11) 0.0380(16) 0.0283(12) -0.0054(11) 0.0096(9) 0.0009(10)
C36 0.0224(9) 0.0254(13) 0.0197(10) -0.0035(9) 0.0089(7) -0.0042(8)
C37 0.0278(9) 0.0281(16) 0.0185(9) -0.0002(9) 0.0062(7) -0.0069(8)
C38 0.0388(11) 0.0350(17) 0.0239(10) 0.0009(10) 0.0113(8) -0.0002(10)
C39 0.0581(15) 0.052(2) 0.0215(11) 0.0002(11) 0.0161(10) -0.0044(12)
C40 0.076(2) 0.0405(19) 0.0242(12) 0.0091(12) 0.0103(12) -0.0023(15)
C41 0.0596(16) 0.0353(17) 0.0306(13) 0.0076(12) 0.0089(11) 0.0048(12)
C42 0.0428(13) 0.0272(14) 0.0257(11) 0.0020(10) 0.0097(9) -0.0020(10)
C43 0.140(4) 0.053(3) 0.046(2) -0.0148(18) 0.030(2) 0.012(2)
C44 0.110(3) 0.043(2) 0.056(2) 0.0013(17) 0.0140(19) -0.020(2)
C45 0.0509(15) 0.0352(17) 0.0281(13) 0.0019(11) 0.0127(10) 0.0049(11)
C46 0.0556(16) 0.0339(17) 0.0277(13) 0.0003(12) 0.0107(10) 0.0047(12)
C47 0.097(3) 0.056(2) 0.0362(16) -0.0201(16) 0.0097(16) 0.0191(19)
C48 0.204(6) 0.089(4) 0.085(3) -0.043(3) 0.066(4) -0.080(4)

loop_
_atom_type_symbol
_atom_type_description
_atom_type_scat_dispersion_real
_atom_type_scat_dispersion_imag
_atom_type_scat_source
C C 0.0033 0.0016 'International Tables Vol C Tables 4.2.6.8 and 6.1.1.4'
H H 0.0000 0.0000 'International Tables Vol C Tables 4.2.6.8 and 6.1.1.4'
Cu Cu 0.3201 1.2651 'International Tables Vol C Tables 4.2.6.8 and 6.1.1.4'
N N 0.0061 0.0033 'International Tables Vol C Tables 4.2.6.8 and 6.1.1.4'
O O 0.0106 0.0060 'International Tables Vol C Tables 4.2.6.8 and 6.1.1.4'

loop_
_geom_angle_atom_site_label_1
_geom_angle_atom_site_label_2
_geom_angle_atom_site_label_3
_geom_angle
O1 Cu1 O4 179.03(8)
O1 Cu1 O2 92.12(6)
O4 Cu1 O2 87.01(6)
O1 Cu1 O5 88.54(6)
O4 Cu1 O5 92.34(6)
O2 Cu1 O5 178.74(10)
O1 Cu1 O8 91.35(8)
O4 Cu1 O8 88.33(8)
O2 Cu1 O8 96.09(8)
O5 Cu1 O8 84.96(8)
O1 Cu1 O7 89.53(8)
O4 Cu1 O7 90.82(8)
O2 Cu1 O7 85.50(8)
O5 Cu1 O7 93.44(7)
O8 Cu1 O7 178.15(9)
C5 O1 Cu1 124.16(13)
C8 O2 Cu1 119.95(11)
C26 O4 Cu1 124.97(13)
C29 O5 Cu1 119.21(11)
C45 O7 Cu1 115.92(19)
C46 O8 Cu1 117.31(19)
C8 N1 C9 128.13(17)
C8 N1 H1 116.0
C9 N1 H1 115.9
C15 N2 C16 126.51(17)
C15 N2 H2 116.9
C16 N2 H2 116.6
C29 N3 C30 128.22(17)
C29 N3 H3A 116.0
C30 N3 H3A 115.8
C36 N4 C37 127.00(17)
C36 N4 H4 116.6
C37 N4 H4 116.4
C45 N5 C44 120.7(3)
C45 N5 C43 121.7(3)
C44 N5 C43 117.6(3)
C46 N6 C48 120.9(3)
C46 N6 C47 121.2(3)
C48 N6 C47 117.8(3)
C2 C1 H1A 109.5
C2 C1 H1B 109.5
H1A C1 H1B 109.5
C2 C1 H1C 109.5
H1A C1 H1C 109.5
H1B C1 H1C 109.5
C7 C2 C3 116.2(2)
C7 C2 C1 121.1(2)
C3 C2 C1 122.6(2)
C2 C3 C4 122.50(19)
C2 C3 H3 118.7
C4 C3 H3 118.7
C3 C4 C5 121.09(18)
C3 C4 C8 120.02(18)
C5 C4 C8 118.88(18)
O1 C5 C4 122.46(18)
O1 C5 C6 121.24(18)
C4 C5 C6 116.20(18)
C7 C6 C5 120.20(19)
C7 C6 C15 116.35(18)
C5 C6 C15 123.17(19)
C2 C7 C6 123.5(2)
C2 C7 H7 118.2
C6 C7 H7 118.2
O2 C8 N1 122.24(19)
O2 C8 C4 123.25(19)
N1 C8 C4 114.50(16)
C14 C9 C10 120.1(2)
C14 C9 N1 123.1(2)
C10 C9 N1 116.81(19)
C11 C10 C9 119.9(2)
C11 C10 H10 120.0
C9 C10 H10 120.0
C10 C11 C12 120.0(2)
C10 C11 H11 120.0
C12 C11 H11 120.0
C13 C12 C11 120.0(2)
C13 C12 H12 120.0
C11 C12 H12 120.0
C12 C13 C14 120.5(2)
C12 C13 H13 119.7
C14 C13 H13 119.7
C9 C14 C13 119.5(2)
C9 C14 H14 120.2
C13 C14 H14 120.2
O3 C15 N2 123.09(19)
O3 C15 C6 120.25(19)
N2 C15 C6 116.60(17)
C17 C16 C21 119.8(2)
C17 C16 N2 117.0(2)
C21 C16 N2 123.2(2)
C18 C17 C16 120.7(2)
C18 C17 H17 119.6
C16 C17 H17 119.6
C19 C18 C17 119.8(3)
C19 C18 H18 120.1
C17 C18 H18 120.1
C20 C19 C18 119.8(2)
C20 C19 H19 120.1
C18 C19 H19 120.1
C19 C20 C21 121.2(2)
C19 C20 H20 119.4
C21 C20 H20 119.4
C16 C21 C20 118.7(3)
C16 C21 H21 120.7
C20 C21 H21 120.7
C23 C22 H22A 109.5
C23 C22 H22B 109.5
H22A C22 H22B 109.5
C23 C22 H22C 109.5
H22A C22 H22C 109.5
H22B C22 H22C 109.5
C28 C23 C24 116.4(2)
C28 C23 C22 121.15(19)
C24 C23 C22 122.5(2)
C25 C24 C23 122.57(19)
C25 C24 H24 118.7
C23 C24 H24 118.7
C24 C25 C26 121.17(18)
C24 C25 C29 120.08(18)
C26 C25 C29 118.76(18)
O4 C26 C25 122.67(18)
O4 C26 C27 121.20(18)
C25 C26 C27 116.07(18)
C28 C27 C26 120.55(19)
C28 C27 C36 115.89(18)
C26 C27 C36 123.39(19)
C27 C28 C23 123.06(19)
C27 C28 H28 118.5
C23 C28 H28 118.5
O5 C29 N3 122.32(18)
O5 C29 C25 123.47(19)
N3 C29 C25 114.20(16)
C35 C30 C31 120.1(2)
C35 C30 N3 116.85(19)
C31 C30 N3 122.9(2)
C30 C31 C32 119.4(2)
C30 C31 H31 120.3
C32 C31 H31 120.3
C33 C32 C31 120.9(2)
C33 C32 H32 119.6
C31 C32 H32 119.6
C32 C33 C34 119.5(2)
C32 C33 H33 120.3
C34 C33 H33 120.3
C33 C34 C35 120.3(2)
C33 C34 H34 119.9
C35 C34 H34 119.9
C30 C35 C34 119.8(2)
C30 C35 H35 120.1
C34 C35 H35 120.1
O6 C36 N4 122.61(19)
O6 C36 C27 120.82(19)
N4 C36 C27 116.49(17)
C42 C37 C38 119.5(2)
C42 C37 N4 116.30(19)
C38 C37 N4 124.2(2)
C39 C38 C37 119.1(2)
C39 C38 H38 120.4
C37 C38 H38 120.4
C40 C39 C38 121.4(2)
C40 C39 H39 119.3
C38 C39 H39 119.3
C39 C40 C41 119.5(2)
C39 C40 H40 120.2
C41 C40 H40 120.2
C42 C41 C40 120.0(3)
C42 C41 H41 120.0
C40 C41 H41 120.0
C41 C42 C37 120.4(2)
C41 C42 H42 119.8
C37 C42 H42 119.8
N5 C43 H43A 109.5
N5 C43 H43B 109.5
H43A C43 H43B 109.5
N5 C43 H43C 109.5
H43A C43 H43C 109.5
H43B C43 H43C 109.5
N5 C44 H44A 109.5
N5 C44 H44B 109.5
H44A C44 H44B 109.5
N5 C44 H44C 109.5
H44A C44 H44C 109.5
H44B C44 H44C 109.5
O7 C45 N5 125.8(3)
O7 C45 H45 117.1
N5 C45 H45 117.1
O8 C46 N6 125.6(3)
O8 C46 H46 117.2
N6 C46 H46 117.2
N6 C47 H47A 109.5
N6 C47 H47B 109.5
H47A C47 H47B 109.5
N6 C47 H47C 109.5
H47A C47 H47C 109.5
H47B C47 H47C 109.5
N6 C48 H48A 109.5
N6 C48 H48B 109.5
H48A C48 H48B 109.5
N6 C48 H48C 109.5
H48A C48 H48C 109.5
H48B C48 H48C 109.5

loop_
_geom_bond_atom_site_label_1
_geom_bond_atom_site_label_2
_geom_bond_distance
Cu1 O1 1.9044(13)
Cu1 O4 1.9061(13)
Cu1 O2 2.0316(15)
Cu1 O5 2.0387(15)
Cu1 O8 2.340(2)
Cu1 O7 2.367(2)
O1 C5 1.317(3)
O2 C8 1.245(2)
O3 C15 1.238(2)
O4 C26 1.310(3)
O5 C29 1.250(2)
O6 C36 1.239(2)
O7 C45 1.216(3)
O8 C46 1.224(3)
N1 C8 1.345(3)
N1 C9 1.421(3)
N1 H1 0.8599
N2 C15 1.345(3)
N2 C16 1.416(3)
N2 H2 0.8601
N3 C29 1.348(3)
N3 C30 1.424(3)
N3 H3A 0.8600
N4 C36 1.356(3)
N4 C37 1.409(3)
N4 H4 0.8599
N5 C45 1.324(4)
N5 C44 1.448(5)
N5 C43 1.450(4)
N6 C46 1.312(4)
N6 C48 1.440(5)
N6 C47 1.462(4)
C1 C2 1.512(3)
C1 H1A 0.9800
C1 H1B 0.9800
C1 H1C 0.9800
C2 C7 1.389(3)
C2 C3 1.389(3)
C3 C4 1.397(3)
C3 H3 0.9500
C4 C5 1.418(3)
C4 C8 1.488(3)
C5 C6 1.429(3)
C6 C7 1.389(3)
C6 C15 1.498(3)
C7 H7 0.9500
C9 C14 1.381(3)
C9 C10 1.390(3)
C10 C11 1.384(3)
C10 H10 0.9500
C11 C12 1.386(4)
C11 H11 0.9500
C12 C13 1.371(4)
C12 H12 0.9500
C13 C14 1.395(3)
C13 H13 0.9500
C14 H14 0.9500
C16 C17 1.386(4)
C16 C21 1.393(3)
C17 C18 1.383(3)
C17 H17 0.9500
C18 C19 1.382(4)
C18 H18 0.9500
C19 C20 1.376(5)
C19 H19 0.9500
C20 C21 1.397(3)
C20 H20 0.9500
C21 H21 0.9500
C22 C23 1.500(3)
C22 H22A 0.9800
C22 H22B 0.9800
C22 H22C 0.9800
C23 C28 1.391(3)
C23 C24 1.392(3)
C24 C25 1.388(3)
C24 H24 0.9500
C25 C26 1.422(3)
C25 C29 1.488(3)
C26 C27 1.424(3)
C27 C28 1.391(3)
C27 C36 1.491(3)
C28 H28 0.9500
C30 C35 1.386(3)
C30 C31 1.389(3)
C31 C32 1.388(3)
C31 H31 0.9500
C32 C33 1.379(4)
C32 H32 0.9500
C33 C34 1.388(4)
C33 H33 0.9500
C34 C35 1.390(3)
C34 H34 0.9500
C35 H35 0.9500
C37 C42 1.395(3)
C37 C38 1.396(3)
C38 C39 1.391(3)
C38 H38 0.9500
C39 C40 1.372(4)
C39 H39 0.9500
C40 C41 1.391(4)
C40 H40 0.9500
C41 C42 1.385(3)
C41 H41 0.9500
C42 H42 0.9500
C43 H43A 0.9800
C43 H43B 0.9800
C43 H43C 0.9800
C44 H44A 0.9800
C44 H44B 0.9800
C44 H44C 0.9800
C45 H45 0.9500
C46 H46 0.9500
C47 H47A 0.9800
C47 H47B 0.9800
C47 H47C 0.9800
C48 H48A 0.9800
C48 H48B 0.9800
C48 H48C 0.9800
